data_4349588
loop_
_publ_author_name
'Cui, Yaqin'
'Chen, Changjuan'
'Sun, Yangyang'
'Wu, Jincai'
'Pan, Xiaobo'

_publ_section_title
;
 Isoselective mechanism of the ring-opening polymerization of rac-lactide
 catalyzed by chiral potassium binolates
;
_journal_issue 2
_journal_name_full 'Inorganic Chemistry Frontiers'
_journal_page_first 261
_journal_paper_doi 10.1039/C6QI00449K
_journal_volume 4
_journal_year 2017
_chemical_formula_moiety 'C32 H37 K O8'
_chemical_formula_sum 'C32 H37 K O8'
_chemical_formula_weight 588.72
_chemical_name_systematic cyq1
_space_group_crystal_system monoclinic
_space_group_IT_number 15
_space_group_name_Hall '-I 2ya'
_space_group_name_H-M_alt 'I 1 2/a 1'
_atom_sites_solution_hydrogens geom
_atom_sites_solution_primary direct
_atom_sites_solution_secondary difmap
_audit_creation_date 2015-12-31
_audit_creation_method
;
Olex2 1.2
(compiled 2015.09.30 svn.r3233 for OlexSys, GUI svn.r5103)
;
_audit_update_record
;
2015-12-31 deposited with the CCDC.
2016-11-29 downloaded from the CCDC.
;
_cell_angle_alpha 90.00
_cell_angle_beta 98.877(5)
_cell_angle_gamma 90.00
_cell_formula_units_Z 4
_cell_length_a 8.1133(4)
_cell_length_b 18.7948(10)
_cell_length_c 19.0856(10)
_cell_measurement_reflns_used 1393
_cell_measurement_temperature 173.00(10)
_cell_measurement_theta_max 28.3470
_cell_measurement_theta_min 4.1160
_cell_volume 2875.5(3)
_computing_cell_refinement
;
CrysAlisPro, Agilent Technologies,
Version 1.171.36.28 (release 01-02-2013 CrysAlis171 .NET)
(compiled Feb  1 2013,16:14:44)
;
_computing_data_collection
;
CrysAlisPro, Agilent Technologies,
Version 1.171.36.28 (release 01-02-2013 CrysAlis171 .NET)
(compiled Feb  1 2013,16:14:44)
;
_computing_data_reduction
;
CrysAlisPro, Agilent Technologies,
Version 1.171.36.28 (release 01-02-2013 CrysAlis171 .NET)
(compiled Feb  1 2013,16:14:44)
;
_computing_molecular_graphics 'Olex2 (Dolomanov et al., 2009)'
_computing_publication_material 'Olex2 (Dolomanov et al., 2009)'
_computing_structure_refinement 'XL (Sheldrick, 2008)'
_computing_structure_solution
;
Superflip (Palatinus & Chapuis, 2007;Palatinus & van der Lee, 2008;
Palatinus et al., 2012)
;
_diffrn_ambient_temperature 173.00(10)
_diffrn_detector_area_resol_mean 16.0733
_diffrn_measured_fraction_theta_full 0.997
_diffrn_measured_fraction_theta_max 0.875
_diffrn_measurement_details
;
#__ type_ start__ end____ width___ exp.time_
  1 omega   35.00   80.00   1.0000    1.6000
omega____ theta____ kappa____ phi______ frames
    -       19.7946  178.0000 -120.0000 45

#__ type_ start__ end____ width___ exp.time_
  2 omega  -42.00   40.00   1.0000    1.6000
omega____ theta____ kappa____ phi______ frames
    -       19.7946  -57.0000  -90.0000 82

#__ type_ start__ end____ width___ exp.time_
  3 omega  -19.00   12.00   1.0000    1.6000
omega____ theta____ kappa____ phi______ frames
    -       19.7946  -38.0000 -180.0000 31

#__ type_ start__ end____ width___ exp.time_
  4 omega  -40.00   41.00   1.0000    1.6000
omega____ theta____ kappa____ phi______ frames
    -       19.7946  -57.0000    0.0000 81
;
_diffrn_measurement_device_type 'SuperNova, Dual, Cu at zero, Eos'
_diffrn_measurement_method '\w scans'
_diffrn_orient_matrix_UB_11 -0.0764819000
_diffrn_orient_matrix_UB_12 0.0186238000
_diffrn_orient_matrix_UB_13 -0.0085230000
_diffrn_orient_matrix_UB_21 0.0008206000
_diffrn_orient_matrix_UB_22 0.0077011000
_diffrn_orient_matrix_UB_23 0.0364295000
_diffrn_orient_matrix_UB_31 0.0444285000
_diffrn_orient_matrix_UB_32 0.0319320000
_diffrn_orient_matrix_UB_33 -0.0038012000
_diffrn_radiation_monochromator mirror
_diffrn_radiation_type MoK\a
_diffrn_radiation_wavelength 0.71073
_diffrn_reflns_av_R_equivalents 0.0404
_diffrn_reflns_av_unetI/netI 0.0654
_diffrn_reflns_limit_h_max 10
_diffrn_reflns_limit_h_min -10
_diffrn_reflns_limit_k_max 25
_diffrn_reflns_limit_k_min -18
_diffrn_reflns_limit_l_max 23
_diffrn_reflns_limit_l_min -24
_diffrn_reflns_number 6998
_diffrn_reflns_theta_full 25.00
_diffrn_reflns_theta_max 28.78
_diffrn_reflns_theta_min 3.39
_diffrn_source 'SuperNova (Mo) X-ray Source'
_exptl_absorpt_coefficient_mu 0.237
_exptl_absorpt_correction_T_max 1.00000
_exptl_absorpt_correction_T_min 0.94416
_exptl_absorpt_correction_type multi-scan
_exptl_absorpt_process_details
;
CrysAlisPro, Agilent Technologies,
Version 1.171.36.28 (release 01-02-2013 CrysAlis171 .NET)
(compiled Feb  1 2013,16:14:44)
Empirical absorption correction using spherical harmonics,
 implemented in SCALE3 ABSPACK scaling algorithm.
;
_exptl_crystal_colour 'clear light yellow'
_exptl_crystal_density_diffrn 1.360
_exptl_crystal_density_method 'not measured'
_exptl_crystal_description block
_exptl_crystal_F_000 1248
_exptl_crystal_size_max 0.37
_exptl_crystal_size_mid 0.35
_exptl_crystal_size_min 0.34
_refine_diff_density_max 0.393
_refine_diff_density_min -0.302
_refine_diff_density_rms 0.057
_refine_ls_extinction_method none
_refine_ls_goodness_of_fit_ref 1.050
_refine_ls_hydrogen_treatment mixed
_refine_ls_matrix_type full
_refine_ls_number_parameters 188
_refine_ls_number_reflns 3285
_refine_ls_number_restraints 0
_refine_ls_restrained_S_all 1.050
_refine_ls_R_factor_all 0.0789
_refine_ls_R_factor_gt 0.0491
_refine_ls_shift/su_max 0.000
_refine_ls_shift/su_mean 0.000
_refine_ls_structure_factor_coef Fsqd
_refine_ls_weighting_details 'calc w=1/[\s^2^(Fo^2^)+(0.0373P)^2^+0.6202P] where P=(Fo^2^+2Fc^2^)/3'
_refine_ls_weighting_scheme calc
_refine_ls_wR_factor_gt 0.0961
_refine_ls_wR_factor_ref 0.1171
_reflns_number_gt 2273
_reflns_number_total 3285
_reflns_threshold_expression >2sigma(I)
_cod_data_source_file c6qi00449k2.cif
_cod_data_source_block 1
_cod_original_cell_volume 2875.4(3)
_cod_database_code 4349588
_reflns_odcompleteness_completeness 99.70
_reflns_odcompleteness_iscentric 1
_reflns_odcompleteness_theta 26.32
_olex2_refinement_description
;
1. Fixed Uiso
 At 1.2 times of:
  All C(H) groups, All C(H,H) groups
2.a Secondary CH2 refined with riding coordinates:
 C14(H14A,H14B), C15(H15A,H15B), C16(H16A,H16B), C11(H11A,H11B), C12(H12A,
 H12B), C13(H13A,H13B)
2.b Aromatic/amide H refined with riding coordinates:
 C2(H2), C3(H3), C5(H5), C6(H6), C7(H7), C8(H8)
;
_olex2_date_sample_data_collection 2015-01-28
_olex2_submission_special_instructions 'No special instructions were received'

loop_
_space_group_symop_id
_space_group_symop_operation_xyz
1 'x, y, z'
2 '-x+1/2, y, -z'
3 'x+1/2, y+1/2, z+1/2'
4 '-x+1, y+1/2, -z+1/2'
5 '-x, -y, -z'
6 'x-1/2, -y, z'
7 '-x+1/2, -y+1/2, -z+1/2'
8 'x, -y+1/2, z+1/2'

loop_
_atom_site_label
_atom_site_type_symbol
_atom_site_fract_x
_atom_site_fract_y
_atom_site_fract_z
_atom_site_U_iso_or_equiv
_atom_site_adp_type
_atom_site_occupancy
_atom_site_calc_flag
_atom_site_site_symmetry_order
_atom_site_refinement_flags_posn
_atom_site_refinement_flags_adp
_atom_site_refinement_flags_occupancy
K1 K 0.2500 0.31905(3) 0.5000 0.02925(19) Uani 1 d 2 S T P
O1 O -0.12109(18) 0.31258(7) 0.47392(8) 0.0305(4) Uani 1 d 1 . . .
O4 O 0.31196(17) 0.19345(7) 0.43449(7) 0.0236(3) Uani 1 d 1 . . .
C1 C -0.1585(2) 0.25342(11) 0.43563(11) 0.0234(5) Uani 1 d 1 . . .
C2 C -0.1221(2) 0.25176(12) 0.36517(11) 0.0287(5) Uani 1 d 1 . . .
H2 H -0.0659 0.2900 0.3488 0.034 Uiso 1 calc 1 R . .
C3 C -0.1667(3) 0.19630(12) 0.32121(11) 0.0292(5) Uani 1 d 1 . . .
H3 H -0.1382 0.1964 0.2758 0.035 Uiso 1 calc 1 R . .
C4 C -0.2565(2) 0.13797(11) 0.34371(10) 0.0244(5) Uani 1 d 1 . . .
C5 C -0.3170(3) 0.08258(13) 0.29652(11) 0.0319(5) Uani 1 d 1 . . .
H5 H -0.2929 0.0834 0.2504 0.038 Uiso 1 calc 1 R . .
C6 C -0.4098(3) 0.02802(12) 0.31692(12) 0.0329(5) Uani 1 d 1 . . .
H6 H -0.4486 -0.0080 0.2852 0.040 Uiso 1 calc 1 R . .
C7 C -0.4458(2) 0.02695(11) 0.38661(11) 0.0253(5) Uani 1 d 1 . . .
H7 H -0.5111 -0.0095 0.4006 0.030 Uiso 1 calc 1 R . .
C8 C -0.3862(2) 0.07881(11) 0.43427(10) 0.0206(4) Uani 1 d 1 . . .
H8 H -0.4093 0.0760 0.4804 0.025 Uiso 1 calc 1 R . .
C9 C -0.2895(2) 0.13695(11) 0.41497(10) 0.0196(4) Uani 1 d 1 . . .
C10 C -0.2350(2) 0.19447(11) 0.46238(10) 0.0196(4) Uani 1 d 1 . . .
C14 C 0.3882(3) 0.25816(11) 0.33824(10) 0.0271(5) Uani 1 d 1 . . .
H14A H 0.4999 0.2614 0.3648 0.033 Uiso 1 calc 1 R . .
H14B H 0.3968 0.2560 0.2882 0.033 Uiso 1 calc 1 R . .
C15 C 0.3030(2) 0.19278(11) 0.35971(10) 0.0243(5) Uani 1 d 1 . . .
H15A H 0.1874 0.1922 0.3372 0.029 Uiso 1 calc 1 R . .
H15B H 0.3574 0.1506 0.3451 0.029 Uiso 1 calc 1 R . .
C16 C 0.2311(2) 0.13398(11) 0.46053(10) 0.0226(5) Uani 1 d 1 . . .
H16A H 0.2707 0.0902 0.4419 0.027 Uiso 1 calc 1 R . .
H16B H 0.1116 0.1371 0.4454 0.027 Uiso 1 calc 1 R . .
O3 O 0.29271(17) 0.31909(7) 0.35224(7) 0.0285(4) Uani 1 d 1 . . .
O2 O 0.30267(17) 0.44737(8) 0.43315(7) 0.0298(4) Uani 1 d 1 . . .
C11 C 0.2288(3) 0.50823(12) 0.46064(12) 0.0372(6) Uani 1 d 1 . . .
H11A H 0.1086 0.5068 0.4469 0.045 Uiso 1 calc 1 R . .
H11B H 0.2704 0.5513 0.4415 0.045 Uiso 1 calc 1 R . .
C12 C 0.2752(3) 0.44500(13) 0.35809(12) 0.0447(7) Uani 1 d 1 . . .
H12A H 0.3136 0.4888 0.3392 0.054 Uiso 1 calc 1 R . .
H12B H 0.1569 0.4400 0.3408 0.054 Uiso 1 calc 1 R . .
C13 C 0.3681(3) 0.38316(12) 0.33407(12) 0.0418(6) Uani 1 d 1 . . .
H13A H 0.3657 0.3854 0.2831 0.050 Uiso 1 calc 1 R . .
H13B H 0.4837 0.3846 0.3567 0.050 Uiso 1 calc 1 R . .
H1 H -0.2500 0.322(2) 0.5000 0.099(16) Uiso 1 d 2 S T P

loop_
_atom_site_aniso_label
_atom_site_aniso_U_11
_atom_site_aniso_U_22
_atom_site_aniso_U_33
_atom_site_aniso_U_23
_atom_site_aniso_U_13
_atom_site_aniso_U_12
K1 0.0446(4) 0.0200(4) 0.0244(3) 0.000 0.0096(3) 0.000
O1 0.0314(9) 0.0204(8) 0.0394(9) 0.0016(7) 0.0039(7) -0.0047(7)
O4 0.0300(8) 0.0223(8) 0.0194(7) -0.0007(6) 0.0062(6) -0.0047(6)
C1 0.0159(10) 0.0229(12) 0.0299(11) 0.0034(9) -0.0014(8) 0.0033(9)
C2 0.0196(11) 0.0338(13) 0.0335(12) 0.0136(10) 0.0061(9) -0.0004(10)
C3 0.0250(11) 0.0424(14) 0.0213(10) 0.0074(10) 0.0068(9) 0.0068(10)
C4 0.0202(10) 0.0321(13) 0.0207(10) 0.0038(9) 0.0029(8) 0.0073(10)
C5 0.0343(13) 0.0410(14) 0.0204(11) -0.0058(10) 0.0044(9) 0.0093(11)
C6 0.0337(13) 0.0318(14) 0.0311(12) -0.0140(10) -0.0016(10) 0.0052(11)
C7 0.0229(11) 0.0195(11) 0.0319(12) -0.0031(9) -0.0006(9) 0.0026(9)
C8 0.0212(10) 0.0207(11) 0.0194(10) 0.0018(8) 0.0017(8) 0.0050(9)
C9 0.0151(10) 0.0211(11) 0.0218(10) 0.0022(8) 0.0005(8) 0.0052(9)
C10 0.0154(10) 0.0209(11) 0.0217(10) 0.0044(8) 0.0004(8) 0.0034(8)
C14 0.0229(11) 0.0394(14) 0.0193(10) 0.0026(9) 0.0041(8) 0.0018(10)
C15 0.0233(11) 0.0308(12) 0.0185(10) -0.0047(9) 0.0023(8) 0.0009(9)
C16 0.0212(10) 0.0179(11) 0.0288(11) -0.0028(8) 0.0048(9) -0.0012(9)
O3 0.0295(8) 0.0253(8) 0.0313(8) 0.0055(7) 0.0064(6) -0.0018(7)
O2 0.0366(9) 0.0212(8) 0.0312(8) 0.0023(6) 0.0044(6) -0.0001(7)
C11 0.0393(13) 0.0202(12) 0.0543(15) 0.0094(10) 0.0145(12) 0.0039(11)
C12 0.0703(18) 0.0286(14) 0.0333(14) 0.0149(11) 0.0019(12) -0.0035(13)
C13 0.0660(17) 0.0340(14) 0.0284(13) 0.0020(11) 0.0166(12) -0.0144(13)

loop_
_atom_type_symbol
_atom_type_description
_atom_type_scat_dispersion_real
_atom_type_scat_dispersion_imag
_atom_type_scat_source
C C 0.0033 0.0016 'International Tables Vol C Tables 4.2.6.8 and 6.1.1.4'
H H 0.0000 0.0000 'International Tables Vol C Tables 4.2.6.8 and 6.1.1.4'
K K 0.2009 0.2494 'International Tables Vol C Tables 4.2.6.8 and 6.1.1.4'
O O 0.0106 0.0060 'International Tables Vol C Tables 4.2.6.8 and 6.1.1.4'

loop_
_geom_angle_atom_site_label_1
_geom_angle_atom_site_label_2
_geom_angle_atom_site_label_3
_geom_angle
_geom_angle_site_symmetry_1
_geom_angle_site_symmetry_3
O1 K1 O1 175.32(6) 2_556 .
O4 K1 O1 77.88(4) . 2_556
O4 K1 O1 98.04(4) . .
O4 K1 O1 98.04(4) 2_556 2_556
O4 K1 O1 77.88(4) 2_556 .
O4 K1 O4 61.97(5) . 2_556
O4 K1 O3 60.00(4) . .
O4 K1 O3 120.02(4) . 2_556
O4 K1 O3 60.00(4) 2_556 2_556
O4 K1 O3 120.02(4) 2_556 .
O4 K1 O2 118.78(4) 2_556 2_556
O4 K1 O2 178.29(4) 2_556 .
O4 K1 O2 178.29(4) . 2_556
O4 K1 O2 118.78(4) . .
O3 K1 O1 83.85(4) . 2_556
O3 K1 O1 96.15(4) 2_556 2_556
O3 K1 O1 83.85(4) 2_556 .
O3 K1 O1 96.15(4) . .
O3 K1 O3 179.98(6) 2_556 .
O2 K1 O1 83.66(4) . 2_556
O2 K1 O1 83.66(4) 2_556 .
O2 K1 O1 100.43(4) . .
O2 K1 O1 100.43(4) 2_556 2_556
O2 K1 O3 60.31(4) 2_556 2_556
O2 K1 O3 119.67(4) 2_556 .
O2 K1 O3 60.31(4) . .
O2 K1 O3 119.67(4) . 2_556
O2 K1 O2 60.51(6) 2_556 .
K1 O1 H1 145.2(6) . .
C1 O1 K1 105.28(11) . .
C1 O1 H1 102.1(16) . .
C15 O4 K1 118.69(11) . .
C15 O4 C16 112.93(14) . .
C16 O4 K1 112.85(10) . .
O1 C1 C2 118.15(18) . .
O1 C1 C10 122.17(18) . .
C10 C1 C2 119.66(19) . .
C1 C2 H2 119.0 . .
C3 C2 C1 121.97(19) . .
C3 C2 H2 119.0 . .
C2 C3 H3 119.7 . .
C2 C3 C4 120.58(19) . .
C4 C3 H3 119.7 . .
C3 C4 C9 118.67(19) . .
C5 C4 C3 121.34(19) . .
C5 C4 C9 119.97(18) . .
C4 C5 H5 119.2 . .
C6 C5 C4 121.62(19) . .
C6 C5 H5 119.2 . .
C5 C6 H6 120.5 . .
C5 C6 C7 119.1(2) . .
C7 C6 H6 120.5 . .
C6 C7 H7 119.5 . .
C8 C7 C6 120.98(19) . .
C8 C7 H7 119.5 . .
C7 C8 H8 119.1 . .
C7 C8 C9 121.72(18) . .
C9 C8 H8 119.1 . .
C4 C9 C10 120.39(17) . .
C8 C9 C4 116.64(17) . .
C8 C9 C10 122.87(17) . .
C1 C10 C9 118.41(17) . .
C1 C10 C10 119.77(14) . 2_456
C9 C10 C10 121.75(13) . 2_456
H14A C14 H14B 108.3 . .
C15 C14 H14A 110.0 . .
C15 C14 H14B 110.0 . .
O3 C14 H14A 110.0 . .
O3 C14 H14B 110.0 . .
O3 C14 C15 108.65(15) . .
O4 C15 C14 108.30(16) . .
O4 C15 H15A 110.0 . .
O4 C15 H15B 110.0 . .
C14 C15 H15A 110.0 . .
C14 C15 H15B 110.0 . .
H15A C15 H15B 108.4 . .
O4 C16 C16 108.59(14) . 2_556
O4 C16 H16A 110.0 . .
O4 C16 H16B 110.0 . .
C16 C16 H16A 110.0 2_556 .
C16 C16 H16B 110.0 2_556 .
H16A C16 H16B 108.4 . .
C14 O3 K1 109.36(11) . .
C13 O3 K1 111.08(12) . .
C13 O3 C14 111.57(16) . .
C11 O2 K1 114.91(11) . .
C12 O2 K1 115.07(12) . .
C12 O2 C11 112.79(17) . .
O2 C11 C11 109.02(16) . 2_556
O2 C11 H11A 109.9 . .
O2 C11 H11B 109.9 . .
C11 C11 H11A 109.9 2_556 .
C11 C11 H11B 109.9 2_556 .
H11A C11 H11B 108.3 . .
O2 C12 H12A 109.9 . .
O2 C12 H12B 109.9 . .
O2 C12 C13 109.05(19) . .
H12A C12 H12B 108.3 . .
C13 C12 H12A 109.9 . .
C13 C12 H12B 109.9 . .
O3 C13 C12 109.15(19) . .
O3 C13 H13A 109.9 . .
O3 C13 H13B 109.9 . .
C12 C13 H13A 109.9 . .
C12 C13 H13B 109.9 . .
H13A C13 H13B 108.3 . .

loop_
_geom_bond_atom_site_label_1
_geom_bond_atom_site_label_2
_geom_bond_distance
_geom_bond_site_symmetry_2
K1 O1 2.9774(14) .
K1 O1 2.9774(14) 2_556
K1 O4 2.7537(14) 2_556
K1 O4 2.7537(14) .
K1 O3 2.8939(14) 2_556
K1 O3 2.8939(14) .
K1 O2 2.7920(15) 2_556
K1 O2 2.7920(15) .
O1 C1 1.339(2) .
O1 H1 1.240(6) .
O4 C15 1.418(2) .
O4 C16 1.424(2) .
C1 C2 1.421(3) .
C1 C10 1.404(3) .
C2 H2 0.9300 .
C2 C3 1.352(3) .
C3 H3 0.9300 .
C3 C4 1.419(3) .
C4 C5 1.414(3) .
C4 C9 1.427(2) .
C5 H5 0.9300 .
C5 C6 1.364(3) .
C6 H6 0.9300 .
C6 C7 1.405(3) .
C7 H7 0.9300 .
C7 C8 1.370(3) .
C8 H8 0.9300 .
C8 C9 1.426(3) .
C9 C10 1.435(3) .
C10 C10 1.493(4) 2_456
C14 H14A 0.9700 .
C14 H14B 0.9700 .
C14 C15 1.498(3) .
C14 O3 1.430(2) .
C15 H15A 0.9700 .
C15 H15B 0.9700 .
C16 C16 1.490(4) 2_556
C16 H16A 0.9700 .
C16 H16B 0.9700 .
O3 C13 1.418(2) .
O2 C11 1.428(2) .
O2 C12 1.416(3) .
C11 C11 1.489(5) 2_556
C11 H11A 0.9700 .
C11 H11B 0.9700 .
C12 H12A 0.9700 .
C12 H12B 0.9700 .
C12 C13 1.495(3) .
C13 H13A 0.9700 .
C13 H13B 0.9700 .

loop_
_geom_torsion_atom_site_label_1
_geom_torsion_atom_site_label_2
_geom_torsion_atom_site_label_3
_geom_torsion_atom_site_label_4
_geom_torsion
_geom_torsion_site_symmetry_1
_geom_torsion_site_symmetry_4
K1 O1 C1 C2 -68.04(18) . .
K1 O1 C1 C10 113.32(17) . .
K1 O4 C15 C14 43.35(18) . .
K1 O4 C16 C16 -50.18(19) . 2_556
K1 O3 C13 C12 -50.7(2) . .
K1 O2 C11 C11 48.3(2) . 2_556
K1 O2 C12 C13 -50.1(2) . .
O1 K1 O1 C1 -31.79(11) 2_556 .
O1 K1 O4 C15 81.44(12) . .
O1 K1 O4 C15 -100.90(12) 2_556 .
O1 K1 O4 C16 -53.99(12) . .
O1 K1 O4 C16 123.67(12) 2_556 .
O1 K1 O3 C14 -119.59(12) . .
O1 K1 O3 C14 55.70(12) 2_556 .
O1 K1 O3 C13 116.83(14) . .
O1 K1 O3 C13 -67.88(14) 2_556 .
O1 K1 O2 C11 59.47(15) . .
O1 K1 O2 C11 -122.84(14) 2_556 .
O1 K1 O2 C12 -74.07(15) . .
O1 K1 O2 C12 103.62(14) 2_556 .
O1 C1 C2 C3 -175.14(19) . .
O1 C1 C10 C9 172.34(17) . .
O1 C1 C10 C10 -4.7(3) . 2_456
O4 K1 O1 C1 -61.47(11) 2_556 .
O4 K1 O1 C1 -2.51(12) . .
O4 K1 O4 C15 153.07(15) 2_556 .
O4 K1 O4 C16 17.63(9) 2_556 .
O4 K1 O3 C14 -23.84(11) . .
O4 K1 O3 C14 -40.05(13) 2_556 .
O4 K1 O3 C13 -163.63(14) 2_556 .
O4 K1 O3 C13 -147.42(15) . .
O4 K1 O2 C11 164.73(14) . .
O4 K1 O2 C11 49.0(14) 2_556 .
O4 K1 O2 C12 31.19(15) . .
O4 K1 O2 C12 -84.5(14) 2_556 .
C1 C2 C3 C4 1.7(3) . .
C2 C1 C10 C9 -6.3(3) . .
C2 C1 C10 C10 176.68(19) . 2_456
C2 C3 C4 C5 174.3(2) . .
C2 C3 C4 C9 -3.9(3) . .
C3 C4 C5 C6 -177.0(2) . .
C3 C4 C9 C8 177.43(18) . .
C3 C4 C9 C10 1.0(3) . .
C4 C5 C6 C7 0.0(3) . .
C4 C9 C10 C1 4.1(3) . .
C4 C9 C10 C10 -178.94(18) . 2_456
C5 C4 C9 C8 -0.8(3) . .
C5 C4 C9 C10 -177.25(18) . .
C5 C6 C7 C8 -1.4(3) . .
C6 C7 C8 C9 1.8(3) . .
C7 C8 C9 C4 -0.7(3) . .
C7 C8 C9 C10 175.70(18) . .
C8 C9 C10 C1 -172.18(18) . .
C8 C9 C10 C10 4.8(3) . 2_456
C9 C4 C5 C6 1.2(3) . .
C10 C1 C2 C3 3.5(3) . .
C14 O3 C13 C12 -173.00(19) . .
C15 O4 C16 C16 171.76(16) . 2_556
C15 C14 O3 K1 55.79(17) . .
C15 C14 O3 C13 179.08(17) . .
C16 O4 C15 C14 178.75(15) . .
O3 K1 O1 C1 57.97(12) . .
O3 K1 O1 C1 -122.05(12) 2_556 .
O3 K1 O4 C15 168.96(11) 2_556 .
O3 K1 O4 C15 -11.05(11) . .
O3 K1 O4 C16 33.52(13) 2_556 .
O3 K1 O4 C16 -146.48(13) . .
O3 K1 O3 C14 148(100) 2_556 .
O3 K1 O3 C13 25(100) 2_556 .
O3 K1 O2 C11 150.64(15) . .
O3 K1 O2 C11 -29.36(15) 2_556 .
O3 K1 O2 C12 17.10(14) . .
O3 K1 O2 C12 -162.90(14) 2_556 .
O3 C14 C15 O4 -67.1(2) . .
O2 K1 O1 C1 177.24(12) 2_556 .
O2 K1 O1 C1 118.85(11) . .
O2 K1 O4 C15 -25.19(13) . .
O2 K1 O4 C15 -90.4(14) 2_556 .
O2 K1 O4 C16 134.2(14) 2_556 .
O2 K1 O4 C16 -160.62(11) . .
O2 K1 O3 C14 141.89(13) . .
O2 K1 O3 C14 154.22(11) 2_556 .
O2 K1 O3 C13 18.31(14) . .
O2 K1 O3 C13 30.64(15) 2_556 .
O2 K1 O2 C11 -17.05(12) 2_556 .
O2 K1 O2 C12 -150.59(17) 2_556 .
O2 C12 C13 O3 68.9(3) . .
C11 O2 C12 C13 175.42(19) . .
C12 O2 C11 C11 -177.13(19) . 2_556
